data_4060481
loop_
_publ_author_name
'Vojtech Jancik'
'Leslie W. Pineda'
'A. Claudia St\"uckl'
'Herbert W. Roesky'
'Regine Herbst-Irmer'

_journal_name_full Organometallics
_journal_paper_doi 10.1021/om049400b
_journal_year 2005
_chemical_absolute_configuration ad
_chemical_formula_moiety 'C45 H66 F3 N3 O3 S Ti, C5 H12'
_chemical_formula_sum 'C50 H78 F3 N3 O3 S Ti'
_chemical_formula_weight 906.11
_space_group_IT_number 19
_space_group_name_Hall 'P 2ac 2ab'
_space_group_name_H-M_alt 'P 21 21 21'
_symmetry_cell_setting orthorhombic
_symmetry_space_group_name_H-M 'P 21 21 21'
_cell_angle_alpha 90.00
_cell_angle_beta 90.00
_cell_angle_gamma 90.00
_cell_formula_units_Z 4
_cell_length_a 14.4433(8)
_cell_length_b 17.8416(10)
_cell_length_c 19.2321(11)
_cell_measurement_temperature 136(2)
_cell_volume 4956.0(5)
_diffrn_ambient_temperature 136(2)
_exptl_crystal_density_diffrn 1.214
_cod_database_code 4060481

loop_
_symmetry_equiv_pos_as_xyz
'x, y, z'
'-x+1/2, -y, z+1/2'
'x+1/2, -y+1/2, -z'
'-x, y+1/2, -z+1/2'

loop_
_atom_site_label
_atom_site_type_symbol
_atom_site_fract_x
_atom_site_fract_y
_atom_site_fract_z
_atom_site_U_iso_or_equiv
_atom_site_adp_type
_atom_site_occupancy
_atom_site_symmetry_multiplicity
_atom_site_calc_flag
_atom_site_refinement_flags
_atom_site_disorder_assembly
_atom_site_disorder_group
Ti1 Ti 0.15919(3) 0.14132(2) 0.22522(2) 0.02435(10) Uani 1 1 d . A .
N2 N 0.15265(15) 0.20217(10) 0.31389(9) 0.0259(4) Uani 1 1 d . . .
C3 C 0.08046(18) 0.24898(13) 0.31042(13) 0.0296(5) Uani 1 1 d . . .
C4 C 0.03864(17) 0.26843(13) 0.24712(12) 0.0283(5) Uani 1 1 d . . .
H4 H -0.0229 0.2866 0.2514 0.034 Uiso 1 1 calc R . .
C5 C 0.07155(16) 0.26576(13) 0.17863(12) 0.0259(5) Uani 1 1 d . . .
N6 N 0.14982(14) 0.22920(10) 0.16076(9) 0.0253(4) Uani 1 1 d . . .
C7 C 0.19945(18) 0.18699(13) 0.37843(12) 0.0290(5) Uani 1 1 d . . .
C8 C 0.28717(19) 0.21895(14) 0.38986(13) 0.0334(6) Uani 1 1 d . . .
C9 C 0.3352(2) 0.19976(15) 0.44922(14) 0.0419(6) Uani 1 1 d . . .
H9 H 0.3943 0.2213 0.4575 0.050 Uiso 1 1 calc R . .
C10 C 0.2990(2) 0.14973(17) 0.49689(14) 0.0450(7) Uani 1 1 d . . .
H10 H 0.3334 0.1362 0.5370 0.054 Uiso 1 1 calc R . .
C11 C 0.2126(2) 0.11985(15) 0.48558(14) 0.0395(7) Uani 1 1 d . . .
H11 H 0.1875 0.0864 0.5191 0.047 Uiso 1 1 calc R . .
C12 C 0.16070(19) 0.13690(13) 0.42668(11) 0.0313(5) Uani 1 1 d . . .
C13 C 0.0659(2) 0.10058(15) 0.41787(14) 0.0360(6) Uani 1 1 d . . .
H13 H 0.0381 0.1195 0.3736 0.043 Uiso 1 1 calc R . .
C14 C 0.0726(2) 0.01504(15) 0.41336(16) 0.0451(7) Uani 1 1 d . . .
H14A H 0.1121 0.0011 0.3740 0.068 Uiso 1 1 calc R . .
H14B H 0.0106 -0.0061 0.4068 0.068 Uiso 1 1 calc R . .
H14C H 0.0994 -0.0046 0.4565 0.068 Uiso 1 1 calc R . .
C15 C 0.0004(2) 0.12120(17) 0.47804(16) 0.0512(8) Uani 1 1 d . . .
H15A H 0.0245 0.1004 0.5216 0.077 Uiso 1 1 calc R . .
H15B H -0.0612 0.1005 0.4689 0.077 Uiso 1 1 calc R . .
H15C H -0.0037 0.1759 0.4820 0.077 Uiso 1 1 calc R . .
C16 C 0.3252(2) 0.27720(15) 0.33876(13) 0.0383(6) Uani 1 1 d . . .
H16 H 0.3080 0.2608 0.2907 0.046 Uiso 1 1 calc R . .
C17 C 0.2798(2) 0.35336(17) 0.35178(17) 0.0547(8) Uani 1 1 d . . .
H17A H 0.2911 0.3688 0.3999 0.082 Uiso 1 1 calc R . .
H17B H 0.2130 0.3495 0.3437 0.082 Uiso 1 1 calc R . .
H17C H 0.3063 0.3906 0.3200 0.082 Uiso 1 1 calc R . .
C18 C 0.4300(2) 0.28468(18) 0.34150(16) 0.0492(8) Uani 1 1 d . . .
H18A H 0.4511 0.3162 0.3029 0.074 Uiso 1 1 calc R . .
H18B H 0.4583 0.2349 0.3377 0.074 Uiso 1 1 calc R . .
H18C H 0.4482 0.3077 0.3857 0.074 Uiso 1 1 calc R . .
C19 C 0.0396(2) 0.28350(15) 0.37436(14) 0.0389(6) Uani 1 1 d . . .
H19A H -0.0175 0.2571 0.3867 0.058 Uiso 1 1 calc R . .
H19B H 0.0257 0.3364 0.3655 0.058 Uiso 1 1 calc R . .
H19C H 0.0839 0.2796 0.4128 0.058 Uiso 1 1 calc R . .
C20 C 0.01521(19) 0.30565(15) 0.12445(14) 0.0365(6) Uani 1 1 d . . .
H20A H 0.0558 0.3379 0.0966 0.055 Uiso 1 1 calc R . .
H20B H -0.0321 0.3364 0.1472 0.055 Uiso 1 1 calc R . .
H20C H -0.0148 0.2687 0.0942 0.055 Uiso 1 1 calc R . .
C21 C 0.19311(17) 0.24451(14) 0.09458(13) 0.0304(6) Uani 1 1 d . . .
C22 C 0.24390(17) 0.31118(15) 0.08652(13) 0.0337(6) Uani 1 1 d . . .
C23 C 0.28852(19) 0.32263(17) 0.02310(14) 0.0398(7) Uani 1 1 d . . .
H23 H 0.3229 0.3674 0.0162 0.048 Uiso 1 1 calc R . .
C24 C 0.2840(2) 0.27101(18) -0.02954(15) 0.0452(7) Uani 1 1 d . . .
H24 H 0.3161 0.2798 -0.0719 0.054 Uiso 1 1 calc R . .
C25 C 0.2334(2) 0.20680(18) -0.02117(14) 0.0433(7) Uani 1 1 d . . .
H25 H 0.2303 0.1716 -0.0582 0.052 Uiso 1 1 calc R . .
C26 C 0.18616(18) 0.19194(15) 0.04105(13) 0.0329(6) Uani 1 1 d . . .
C27 C 0.12792(19) 0.12132(14) 0.04658(14) 0.0376(6) Uani 1 1 d . . .
H27 H 0.1047 0.1178 0.0955 0.045 Uiso 1 1 calc R . .
C28 C 0.0428(2) 0.1253(2) -0.0019(2) 0.0627(10) Uani 1 1 d . . .
H28A H 0.0635 0.1291 -0.0503 0.094 Uiso 1 1 calc R . .
H28B H 0.0055 0.1694 0.0100 0.094 Uiso 1 1 calc R . .
H28C H 0.0053 0.0799 0.0038 0.094 Uiso 1 1 calc R . .
C29 C 0.1821(2) 0.05080(16) 0.03137(17) 0.0507(8) Uani 1 1 d . . .
H29A H 0.2064 0.0530 -0.0162 0.076 Uiso 1 1 calc R . .
H29B H 0.1414 0.0071 0.0361 0.076 Uiso 1 1 calc R . .
H29C H 0.2337 0.0465 0.0643 0.076 Uiso 1 1 calc R . .
C30 C 0.2524(2) 0.37061(17) 0.14224(15) 0.0476(8) Uani 1 1 d . . .
H30 H 0.2172 0.3531 0.1840 0.057 Uiso 1 1 calc R . .
C31 C 0.3538(2) 0.38230(18) 0.16399(18) 0.0565(8) Uani 1 1 d . . .
H31A H 0.3798 0.3346 0.1800 0.085 Uiso 1 1 calc R . .
H31B H 0.3566 0.4191 0.2017 0.085 Uiso 1 1 calc R . .
H31C H 0.3895 0.4006 0.1241 0.085 Uiso 1 1 calc R . .
C32 C 0.2103(2) 0.44479(19) 0.1184(2) 0.0710(11) Uani 1 1 d . . .
H32A H 0.2460 0.4646 0.0791 0.107 Uiso 1 1 calc R . .
H32B H 0.2118 0.4808 0.1568 0.107 Uiso 1 1 calc R . .
H32C H 0.1460 0.4366 0.1039 0.107 Uiso 1 1 calc R . .
O33 O 0.05069(13) 0.07218(10) 0.22674(11) 0.0425(5) Uani 1 1 d . . .
S34 S -0.00183(6) 0.00521(4) 0.20383(4) 0.04358(18) Uani 1 1 d . . .
O35 O -0.0241(2) -0.04434(12) 0.25879(12) 0.0705(8) Uani 1 1 d . . .
O36 O 0.03194(17) -0.02471(12) 0.14057(12) 0.0580(6) Uani 1 1 d . . .
C37 C -0.1101(2) 0.0502(2) 0.1803(2) 0.0621(10) Uani 1 1 d . . .
F38 F -0.15059(18) 0.07909(15) 0.23475(16) 0.1046(8) Uani 1 1 d . . .
F39 F -0.16617(17) 0.00022(16) 0.15216(18) 0.1201(11) Uani 1 1 d . . .
F40 F -0.09698(16) 0.10480(14) 0.13540(14) 0.0896(8) Uani 1 1 d . . .
N41 N 0.26078(17) 0.09630(14) 0.21967(12) 0.0446(6) Uani 1 1 d . . .
C42 C 0.3570(4) 0.0699(3) 0.2411(3) 0.0302(14) Uani 0.463(4) 1 d P A 1
H42 H 0.3767 0.0957 0.2848 0.036 Uiso 0.463(4) 1 calc PR A 1
C43 C 0.3316(2) -0.02238(16) 0.25792(14) 0.0440(7) Uani 1 1 d . . .
C44 C 0.4263(5) -0.0585(5) 0.2790(5) 0.054(2) Uani 0.463(4) 1 d P A 1
H44A H 0.4524 -0.0312 0.3186 0.080 Uiso 0.463(4) 1 calc PR A 1
H44B H 0.4693 -0.0557 0.2396 0.080 Uiso 0.463(4) 1 calc PR A 1
H44C H 0.4165 -0.1110 0.2918 0.080 Uiso 0.463(4) 1 calc PR A 1
C45 C 0.2696(5) -0.0198(4) 0.3146(4) 0.0481(19) Uani 0.463(4) 1 d P A 1
H45A H 0.2107 0.0020 0.2995 0.072 Uiso 0.463(4) 1 calc PR A 1
H45B H 0.2962 0.0110 0.3518 0.072 Uiso 0.463(4) 1 calc PR A 1
H45C H 0.2590 -0.0707 0.3320 0.072 Uiso 0.463(4) 1 calc PR A 1
C46 C 0.2952(5) -0.0565(4) 0.1937(4) 0.0528(19) Uani 0.463(4) 1 d P A 1
H46A H 0.2709 -0.1065 0.2040 0.079 Uiso 0.463(4) 1 calc PR A 1
H46B H 0.3451 -0.0605 0.1593 0.079 Uiso 0.463(4) 1 calc PR A 1
H46C H 0.2455 -0.0250 0.1750 0.079 Uiso 0.463(4) 1 calc PR A 1
C47 C 0.4276(2) 0.0833(2) 0.18379(17) 0.0590(10) Uani 1 1 d . . .
C48 C 0.4213(4) 0.1784(4) 0.1710(3) 0.0412(16) Uani 0.463(4) 1 d P A 1
H48A H 0.3638 0.1901 0.1453 0.049 Uiso 0.463(4) 1 calc PR A 1
H48B H 0.4178 0.2036 0.2168 0.049 Uiso 0.463(4) 1 calc PR A 1
C49 C 0.5054(7) 0.2103(5) 0.1301(7) 0.045(2) Uani 0.463(4) 1 d P A 1
H49 H 0.4932 0.2641 0.1186 0.055 Uiso 0.463(4) 1 calc PR A 1
C50 C 0.5114(8) 0.1661(9) 0.0639(7) 0.063(4) Uani 0.463(4) 1 d P A 1
H50A H 0.5597 0.1879 0.0335 0.076 Uiso 0.463(4) 1 calc PR A 1
H50B H 0.4515 0.1686 0.0390 0.076 Uiso 0.463(4) 1 calc PR A 1
C51 C 0.5356(11) 0.0830(8) 0.0801(6) 0.053(4) Uani 0.463(4) 1 d P A 1
H51 H 0.5426 0.0533 0.0363 0.064 Uiso 0.463(4) 1 calc PR A 1
C52 C 0.4506(7) 0.0539(5) 0.1244(5) 0.054(3) Uiso 0.463(4) 1 d P A 1
H52A H 0.3954 0.0573 0.0941 0.064 Uiso 0.463(4) 1 calc PR A 1
H52B H 0.4614 -0.0001 0.1330 0.064 Uiso 0.463(4) 1 calc PR A 1
C53 C 0.5329(6) 0.0945(5) 0.2316(4) 0.047(2) Uani 0.463(4) 1 d P A 1
H53A H 0.5219 0.1289 0.2711 0.056 Uiso 0.463(4) 1 calc PR A 1
H53B H 0.5516 0.0453 0.2510 0.056 Uiso 0.463(4) 1 calc PR A 1
C54 C 0.6137(6) 0.1260(7) 0.1859(5) 0.048(2) Uani 0.463(4) 1 d P A 1
H54 H 0.6731 0.1234 0.2125 0.058 Uiso 0.463(4) 1 calc PR A 1
C55 C 0.6198(8) 0.0771(6) 0.1240(6) 0.047(2) Uani 0.463(4) 1 d P A 1
H55A H 0.6279 0.0245 0.1391 0.056 Uiso 0.463(4) 1 calc PR A 1
H55B H 0.6747 0.0914 0.0962 0.056 Uiso 0.463(4) 1 calc PR A 1
C56 C 0.5913(7) 0.2052(5) 0.1705(4) 0.045(2) Uani 0.463(4) 1 d P A 1
H56A H 0.5842 0.2333 0.2145 0.054 Uiso 0.463(4) 1 calc PR A 1
H56B H 0.6427 0.2281 0.1439 0.054 Uiso 0.463(4) 1 calc PR A 1
C57 C 0.2894(7) 0.2705(7) 0.6834(9) 0.133(5) Uani 0.674(12) 1 d P B 3
H57A H 0.3388 0.2996 0.6612 0.199 Uiso 0.674(12) 1 calc PR B 3
H57B H 0.3108 0.2191 0.6913 0.199 Uiso 0.674(12) 1 calc PR B 3
H57C H 0.2730 0.2937 0.7279 0.199 Uiso 0.674(12) 1 calc PR B 3
C58 C 0.2088(10) 0.2694(7) 0.6385(7) 0.116(5) Uani 0.674(12) 1 d P B 3
H58A H 0.1539 0.2536 0.6656 0.139 Uiso 0.674(12) 1 calc PR B 3
H58B H 0.2185 0.2325 0.6007 0.139 Uiso 0.674(12) 1 calc PR B 3
C59 C 0.1915(6) 0.3466(4) 0.6072(5) 0.087(3) Uani 0.674(12) 1 d P B 3
H59A H 0.1735 0.3820 0.6445 0.104 Uiso 0.674(12) 1 calc PR B 3
H59B H 0.2493 0.3654 0.5856 0.104 Uiso 0.674(12) 1 calc PR B 3
C60 C 0.1218(14) 0.3436(10) 0.5574(6) 0.192(8) Uani 0.674(12) 1 d P B 3
H60A H 0.0661 0.3212 0.5789 0.231 Uiso 0.674(12) 1 calc PR B 3
H60B H 0.1420 0.3097 0.5196 0.231 Uiso 0.674(12) 1 calc PR B 3
C61 C 0.0945(13) 0.4199(7) 0.5248(8) 0.124(6) Uani 0.674(12) 1 d P B 3
H61A H 0.0697 0.4529 0.5611 0.186 Uiso 0.674(12) 1 calc PR B 3
H61B H 0.0472 0.4119 0.4890 0.186 Uiso 0.674(12) 1 calc PR B 3
H61C H 0.1492 0.4432 0.5038 0.186 Uiso 0.674(12) 1 calc PR B 3
C42A C 0.3258(3) 0.0344(2) 0.2015(2) 0.0260(11) Uani 0.537(4) 1 d P A 2
H42A H 0.3039 0.0095 0.1580 0.031 Uiso 0.537(4) 1 calc PR A 2
C44A C 0.3355(5) 0.0062(3) 0.3326(3) 0.0415(13) Uani 0.537(4) 1 d P A 2
H44D H 0.2928 0.0485 0.3380 0.062 Uiso 0.537(4) 1 calc PR A 2
H44E H 0.3986 0.0226 0.3434 0.062 Uiso 0.537(4) 1 calc PR A 2
H44F H 0.3175 -0.0341 0.3645 0.062 Uiso 0.537(4) 1 calc PR A 2
C45A C 0.3973(4) -0.0890(4) 0.2494(4) 0.0418(15) Uani 0.537(4) 1 d P A 2
H45D H 0.3838 -0.1266 0.2852 0.063 Uiso 0.537(4) 1 calc PR A 2
H45E H 0.4614 -0.0719 0.2543 0.063 Uiso 0.537(4) 1 calc PR A 2
H45F H 0.3886 -0.1113 0.2033 0.063 Uiso 0.537(4) 1 calc PR A 2
C46A C 0.2310(4) -0.0663(3) 0.2552(3) 0.0424(14) Uani 0.537(4) 1 d P A 2
H46D H 0.2321 -0.1089 0.2873 0.064 Uiso 0.537(4) 1 calc PR A 2
H46E H 0.2196 -0.0843 0.2079 0.064 Uiso 0.537(4) 1 calc PR A 2
H46F H 0.1816 -0.0316 0.2688 0.064 Uiso 0.537(4) 1 calc PR A 2
C48A C 0.3932(3) 0.1434(3) 0.1347(3) 0.0385(12) Uani 0.537(4) 1 d P A 2
H48C H 0.3530 0.1794 0.1596 0.046 Uiso 0.537(4) 1 calc PR A 2
H48D H 0.3574 0.1208 0.0961 0.046 Uiso 0.537(4) 1 calc PR A 2
C49A C 0.4817(5) 0.1838(4) 0.1061(5) 0.0359(15) Uani 0.537(4) 1 d P A 2
H49A H 0.4636 0.2297 0.0795 0.043 Uiso 0.537(4) 1 calc PR A 2
C50A C 0.5339(7) 0.1301(6) 0.0592(5) 0.047(2) Uani 0.537(4) 1 d P A 2
H50C H 0.4949 0.1163 0.0188 0.056 Uiso 0.537(4) 1 calc PR A 2
H50D H 0.5909 0.1543 0.0416 0.056 Uiso 0.537(4) 1 calc PR A 2
C51A C 0.5585(8) 0.0606(6) 0.1003(6) 0.048(3) Uani 0.537(4) 1 d P A 2
H51A H 0.5919 0.0248 0.0692 0.058 Uiso 0.537(4) 1 calc PR A 2
C52A C 0.4718(4) 0.0225(4) 0.1283(3) 0.0364(13) Uani 0.537(4) 1 d P A 2
H52C H 0.4876 -0.0251 0.1520 0.044 Uiso 0.537(4) 1 calc PR A 2
H52D H 0.4276 0.0118 0.0902 0.044 Uiso 0.537(4) 1 calc PR A 2
C53A C 0.4822(5) 0.0969(3) 0.2351(4) 0.0387(15) Uani 0.537(4) 1 d P A 2
H53C H 0.4987 0.0495 0.2589 0.046 Uiso 0.537(4) 1 calc PR A 2
H53D H 0.4512 0.1301 0.2691 0.046 Uiso 0.537(4) 1 calc PR A 2
C54A C 0.5729(6) 0.1362(5) 0.2058(4) 0.0451(17) Uani 0.537(4) 1 d P A 2
H54A H 0.6141 0.1512 0.2452 0.054 Uiso 0.537(4) 1 calc PR A 2
C55A C 0.6219(5) 0.0822(5) 0.1599(6) 0.045(2) Uani 0.537(4) 1 d P A 2
H55C H 0.6394 0.0370 0.1868 0.054 Uiso 0.537(4) 1 calc PR A 2
H55D H 0.6792 0.1054 0.1415 0.054 Uiso 0.537(4) 1 calc PR A 2
C56A C 0.5421(6) 0.2049(4) 0.1662(4) 0.0391(16) Uani 0.537(4) 1 d P A 2
H56C H 0.5076 0.2386 0.1978 0.047 Uiso 0.537(4) 1 calc PR A 2
H56D H 0.5971 0.2323 0.1490 0.047 Uiso 0.537(4) 1 calc PR A 2
C57A C 0.263(3) 0.271(3) 0.6494(16) 0.17(2) Uani 0.326(12) 1 d P B 4
H57D H 0.2166 0.2367 0.6305 0.259 Uiso 0.326(12) 1 calc PR B 4
H57E H 0.2425 0.2901 0.6945 0.259 Uiso 0.326(12) 1 calc PR B 4
H57F H 0.3219 0.2438 0.6555 0.259 Uiso 0.326(12) 1 calc PR B 4
C58A C 0.2737(13) 0.3174(7) 0.6136(9) 0.076(5) Uani 0.326(12) 1 d P B 4
H58C H 0.3280 0.3032 0.5851 0.091 Uiso 0.326(12) 1 calc PR B 4
H58D H 0.2942 0.3598 0.6430 0.091 Uiso 0.326(12) 1 calc PR B 4
C59A C 0.1891(13) 0.3585(11) 0.5512(10) 0.103(8) Uani 0.326(12) 1 d P B 4
H59C H 0.2182 0.4003 0.5253 0.123 Uiso 0.326(12) 1 calc PR B 4
H59D H 0.1690 0.3200 0.5173 0.123 Uiso 0.326(12) 1 calc PR B 4
C60A C 0.1186(11) 0.3828(8) 0.5859(8) 0.069(5) Uani 0.326(12) 1 d P B 4
H60C H 0.1401 0.4146 0.6249 0.082 Uiso 0.326(12) 1 calc PR B 4
H60D H 0.0841 0.3398 0.6057 0.082 Uiso 0.326(12) 1 calc PR B 4
C61A C 0.0584(17) 0.4257(19) 0.5413(17) 0.110(12) Uani 0.326(12) 1 d P B 4
H61D H 0.0953 0.4614 0.5143 0.165 Uiso 0.326(12) 1 calc PR B 4
H61E H 0.0133 0.4530 0.5697 0.165 Uiso 0.326(12) 1 calc PR B 4
H61F H 0.0257 0.3918 0.5096 0.165 Uiso 0.326(12) 1 calc PR B 4

loop_
_atom_site_aniso_label
_atom_site_aniso_U_11
_atom_site_aniso_U_22
_atom_site_aniso_U_33
_atom_site_aniso_U_23
_atom_site_aniso_U_13
_atom_site_aniso_U_12
Ti1 0.0292(2) 0.02021(18) 0.02365(19) -0.00131(17) -0.00087(19) 0.00168(19)
N2 0.0306(10) 0.0203(9) 0.0268(10) -0.0011(7) 0.0016(9) -0.0013(9)
C3 0.0368(14) 0.0192(11) 0.0330(13) -0.0022(10) 0.0045(11) -0.0022(10)
C4 0.0269(12) 0.0253(12) 0.0326(13) 0.0003(10) 0.0045(10) 0.0020(10)
C5 0.0246(12) 0.0227(11) 0.0306(12) 0.0016(10) -0.0004(10) -0.0029(10)
N6 0.0237(10) 0.0267(10) 0.0255(10) 0.0010(8) 0.0003(9) 0.0009(9)
C7 0.0408(14) 0.0215(11) 0.0248(12) -0.0059(9) 0.0023(10) 0.0050(11)
C8 0.0462(16) 0.0256(12) 0.0285(13) -0.0075(10) -0.0024(11) 0.0017(11)
C9 0.0489(17) 0.0368(14) 0.0400(14) -0.0092(12) -0.0091(14) 0.0000(14)
C10 0.066(2) 0.0396(16) 0.0299(14) -0.0065(12) -0.0113(13) 0.0070(15)
C11 0.0629(19) 0.0312(14) 0.0242(13) 0.0001(10) 0.0004(12) 0.0073(13)
C12 0.0459(14) 0.0226(11) 0.0253(11) -0.0030(9) 0.0068(12) 0.0061(13)
C13 0.0448(16) 0.0340(14) 0.0290(14) 0.0034(11) 0.0074(12) 0.0009(12)
C14 0.0563(19) 0.0368(15) 0.0423(16) -0.0022(12) 0.0070(14) -0.0064(14)
C15 0.062(2) 0.0495(18) 0.0419(16) 0.0088(13) 0.0204(15) 0.0062(16)
C16 0.0495(18) 0.0358(14) 0.0296(13) -0.0037(11) -0.0037(12) -0.0092(13)
C17 0.073(2) 0.0296(15) 0.061(2) 0.0025(14) 0.0068(16) -0.0107(16)
C18 0.0549(19) 0.0534(18) 0.0392(16) -0.0075(14) -0.0079(14) -0.0194(16)
C19 0.0532(18) 0.0304(13) 0.0330(14) -0.0018(11) 0.0058(12) 0.0090(13)
C20 0.0328(15) 0.0413(14) 0.0354(14) 0.0095(11) -0.0001(11) 0.0044(12)
C21 0.0265(13) 0.0373(14) 0.0275(13) 0.0076(11) 0.0017(10) 0.0084(11)
C22 0.0271(13) 0.0403(15) 0.0336(13) 0.0100(11) 0.0025(11) 0.0018(11)
C23 0.0298(15) 0.0484(17) 0.0413(16) 0.0146(13) 0.0041(12) 0.0011(12)
C24 0.0384(16) 0.060(2) 0.0368(16) 0.0109(14) 0.0104(12) 0.0130(15)
C25 0.0449(17) 0.0527(18) 0.0323(14) -0.0001(13) 0.0062(12) 0.0131(15)
C26 0.0323(14) 0.0371(14) 0.0292(13) 0.0013(11) 0.0027(10) 0.0109(11)
C27 0.0458(17) 0.0358(14) 0.0311(14) -0.0051(11) 0.0026(11) 0.0064(12)
C28 0.0463(19) 0.053(2) 0.089(3) 0.0021(18) -0.0169(18) 0.0061(16)
C29 0.055(2) 0.0424(16) 0.0543(19) -0.0076(14) -0.0053(15) 0.0158(15)
C30 0.0471(17) 0.0486(18) 0.0471(17) -0.0017(14) 0.0115(14) -0.0208(15)
C31 0.062(2) 0.0525(18) 0.0550(19) 0.0069(15) -0.0105(17) -0.0167(16)
C32 0.048(2) 0.053(2) 0.112(3) -0.024(2) 0.012(2) -0.0051(17)
O33 0.0499(11) 0.0306(9) 0.0471(11) 0.0007(9) -0.0106(10) -0.0146(8)
S34 0.0560(4) 0.0259(3) 0.0489(4) 0.0035(3) -0.0120(3) -0.0142(3)
O35 0.108(2) 0.0398(11) 0.0641(16) 0.0167(11) -0.0116(14) -0.0289(13)
O36 0.0728(16) 0.0431(12) 0.0582(14) -0.0116(10) -0.0047(12) -0.0103(11)
C37 0.0437(19) 0.061(2) 0.082(3) -0.006(2) 0.0025(19) -0.0184(17)
F38 0.0801(16) 0.0981(18) 0.136(2) 0.0057(17) 0.0393(18) 0.0049(15)
F39 0.0611(15) 0.0977(18) 0.201(3) -0.023(2) -0.0410(18) -0.0286(15)
F40 0.0714(15) 0.0901(16) 0.1073(19) 0.0387(15) -0.0276(13) 0.0098(13)
N41 0.0467(14) 0.0543(14) 0.0329(12) 0.0177(11) 0.0146(11) 0.0232(12)
C42 0.031(3) 0.033(3) 0.026(3) 0.002(2) -0.001(2) 0.006(2)
C43 0.0480(17) 0.0435(15) 0.0405(15) 0.0047(12) 0.0040(14) 0.0168(14)
C44 0.047(5) 0.043(4) 0.071(6) 0.025(4) 0.018(4) 0.020(4)
C45 0.060(5) 0.038(4) 0.047(4) 0.014(3) 0.010(3) 0.011(3)
C46 0.056(4) 0.038(3) 0.065(5) 0.000(3) 0.011(4) -0.017(3)
C47 0.0503(19) 0.087(3) 0.0398(18) 0.0314(17) 0.0241(15) 0.0412(18)
C48 0.032(3) 0.055(4) 0.036(3) 0.002(3) 0.006(3) 0.000(3)
C49 0.032(5) 0.038(4) 0.066(7) -0.002(5) 0.011(5) -0.009(4)
C50 0.029(5) 0.126(13) 0.034(6) 0.022(8) -0.003(4) 0.006(6)
C51 0.071(8) 0.067(10) 0.021(5) 0.005(5) 0.004(4) -0.019(7)
C53 0.033(4) 0.076(6) 0.031(4) -0.008(4) -0.006(4) 0.015(5)
C54 0.023(4) 0.081(7) 0.040(5) -0.014(5) -0.003(3) 0.011(5)
C55 0.051(6) 0.048(5) 0.041(5) -0.008(5) 0.002(5) 0.000(4)
C56 0.041(5) 0.061(5) 0.033(4) -0.008(3) -0.002(4) -0.008(5)
C57 0.086(6) 0.092(6) 0.220(17) -0.019(9) 0.019(9) 0.008(5)
C58 0.156(11) 0.078(6) 0.113(10) -0.037(7) 0.073(9) -0.009(7)
C59 0.099(7) 0.073(5) 0.090(6) -0.010(4) 0.038(5) 0.003(5)
C60 0.29(2) 0.222(16) 0.067(6) -0.042(8) -0.005(9) -0.164(16)
C61 0.222(18) 0.071(6) 0.078(6) -0.020(5) -0.027(11) -0.023(10)
C42A 0.027(3) 0.028(2) 0.023(2) -0.0021(19) 0.0002(18) 0.0012(19)
C44A 0.051(4) 0.039(3) 0.035(3) 0.009(2) -0.001(3) 0.011(3)
C45A 0.035(3) 0.038(3) 0.052(4) 0.005(3) 0.008(3) 0.010(3)
C46A 0.041(3) 0.037(3) 0.049(3) 0.011(2) 0.009(2) 0.007(2)
C48A 0.028(3) 0.041(3) 0.046(3) 0.007(3) 0.003(2) -0.006(3)
C49A 0.028(4) 0.039(4) 0.041(4) 0.015(3) 0.003(3) -0.003(3)
C50A 0.038(5) 0.079(8) 0.023(3) 0.002(5) 0.004(4) -0.011(5)
C51A 0.058(7) 0.043(5) 0.045(7) -0.016(4) 0.024(5) -0.017(4)
C52A 0.033(3) 0.050(4) 0.027(3) -0.009(2) 0.009(2) -0.016(3)
C53A 0.037(4) 0.036(3) 0.043(4) 0.004(2) 0.003(3) -0.004(3)
C54A 0.037(4) 0.059(4) 0.039(4) 0.005(4) -0.012(3) -0.023(4)
C55A 0.030(3) 0.046(4) 0.059(6) 0.011(5) -0.001(5) 0.004(3)
C56A 0.022(4) 0.054(4) 0.041(4) -0.007(3) -0.005(4) -0.006(4)
C57A 0.27(5) 0.18(4) 0.062(14) -0.048(18) -0.07(2) 0.08(4)
C58A 0.110(13) 0.051(8) 0.067(10) 0.003(6) -0.017(8) 0.002(8)
C59A 0.126(15) 0.101(12) 0.080(13) -0.065(11) 0.045(10) -0.063(12)
C60A 0.084(10) 0.061(8) 0.061(9) -0.016(6) 0.014(7) 0.009(7)
C61A 0.068(12) 0.130(19) 0.13(3) 0.027(16) -0.023(13) 0.047(12)

loop_
_geom_bond_atom_site_label_1
_geom_bond_atom_site_label_2
_geom_bond_distance
_geom_bond_site_symmetry_2
_geom_bond_publ_flag
Ti1 N41 1.676(2) . ?
Ti1 O33 1.9945(18) . ?
Ti1 N6 2.0034(19) . ?
Ti1 N2 2.0237(18) . ?
Ti1 C5 2.708(2) . ?
N2 C3 1.337(3) . ?
N2 C7 1.439(3) . ?
C3 C4 1.403(3) . ?
C3 C19 1.497(3) . ?
C4 C5 1.401(3) . ?
C4 H4 0.9500 . ?
C5 N6 1.350(3) . ?
C5 C20 1.502(3) . ?
N6 C21 1.444(3) . ?
C7 C12 1.405(3) . ?
C7 C8 1.407(4) . ?
C8 C9 1.379(4) . ?
C8 C16 1.532(4) . ?
C9 C10 1.383(4) . ?
C9 H9 0.9500 . ?
C10 C11 1.373(4) . ?
C10 H10 0.9500 . ?
C11 C12 1.392(4) . ?
C11 H11 0.9500 . ?
C12 C13 1.524(4) . ?
C13 C14 1.532(4) . ?
C13 C15 1.540(4) . ?
C13 H13 1.0000 . ?
C14 H14A 0.9800 . ?
C14 H14B 0.9800 . ?
C14 H14C 0.9800 . ?
C15 H15A 0.9800 . ?
C15 H15B 0.9800 . ?
C15 H15C 0.9800 . ?
C16 C18 1.521(4) . ?
C16 C17 1.529(4) . ?
C16 H16 1.0000 . ?
C17 H17A 0.9800 . ?
C17 H17B 0.9800 . ?
C17 H17C 0.9800 . ?
C18 H18A 0.9800 . ?
C18 H18B 0.9800 . ?
C18 H18C 0.9800 . ?
C19 H19A 0.9800 . ?
C19 H19B 0.9800 . ?
C19 H19C 0.9800 . ?
C20 H20A 0.9800 . ?
C20 H20B 0.9800 . ?
C20 H20C 0.9800 . ?
C21 C26 1.396(4) . ?
C21 C22 1.406(4) . ?
C22 C23 1.395(4) . ?
C22 C30 1.512(4) . ?
C23 C24 1.370(4) . ?
C23 H23 0.9500 . ?
C24 C25 1.369(4) . ?
C24 H24 0.9500 . ?
C25 C26 1.403(4) . ?
C25 H25 0.9500 . ?
C26 C27 1.519(4) . ?
C27 C29 1.510(4) . ?
C27 C28 1.545(4) . ?
C27 H27 1.0000 . ?
C28 H28A 0.9800 . ?
C28 H28B 0.9800 . ?
C28 H28C 0.9800 . ?
C29 H29A 0.9800 . ?
C29 H29B 0.9800 . ?
C29 H29C 0.9800 . ?
C30 C32 1.528(5) . ?
C30 C31 1.536(5) . ?
C30 H30 1.0000 . ?
C31 H31A 0.9800 . ?
C31 H31B 0.9800 . ?
C31 H31C 0.9800 . ?
C32 H32A 0.9800 . ?
C32 H32B 0.9800 . ?
C32 H32C 0.9800 . ?
O33 S34 1.4823(18) . ?
S34 O35 1.415(2) . ?
S34 O36 1.415(2) . ?
S34 C37 1.816(4) . ?
C37 F38 1.306(4) . ?
C37 F40 1.315(4) . ?
C37 F39 1.320(4) . ?
N41 C42A 1.491(5) . ?
N41 C42 1.524(6) . ?
C42 C47 1.521(6) . ?
C42 C43 1.717(6) . ?
C42 H42 1.0000 . ?
C43 C45 1.412(7) . ?
C43 C46 1.474(8) . ?
C43 C42A 1.486(5) . ?
C43 C44A 1.525(6) . ?
C43 C45A 1.530(6) . ?
C43 C44 1.565(8) . ?
C43 C46A 1.652(6) . ?
C44 H44A 0.9800 . ?
C44 H44B 0.9800 . ?
C44 H44C 0.9800 . ?
C45 H45A 0.9800 . ?
C45 H45B 0.9800 . ?
C45 H45C 0.9800 . ?
C46 H46A 0.9800 . ?
C46 H46B 0.9800 . ?
C46 H46C 0.9800 . ?
C47 C53A 1.286(8) . ?
C47 C52 1.300(10) . ?
C47 C48A 1.513(6) . ?
C47 C52A 1.651(7) . ?
C47 C48 1.716(8) . ?
C47 C42A 1.744(6) . ?
C47 C53 1.789(9) . ?
C48 C49 1.555(10) . ?
C48 H48A 0.9900 . ?
C48 H48B 0.9900 . ?
C49 C56 1.467(13) . ?
C49 C50 1.500(15) . ?
C49 H49 1.0000 . ?
C50 C51 1.555(17) . ?
C50 H50A 0.9900 . ?
C50 H50B 0.9900 . ?
C51 C55 1.484(15) . ?
C51 C52 1.581(17) . ?
C51 H51 1.0000 . ?
C52 H52A 0.9900 . ?
C52 H52B 0.9900 . ?
C53 C54 1.566(12) . ?
C53 H53A 0.9900 . ?
C53 H53B 0.9900 . ?
C54 C55 1.478(11) . ?
C54 C56 1.479(14) . ?
C54 H54 1.0000 . ?
C55 H55A 0.9900 . ?
C55 H55B 0.9900 . ?
C56 H56A 0.9900 . ?
C56 H56B 0.9900 . ?
C57 C58 1.45(2) . ?
C57 H57A 0.9800 . ?
C57 H57B 0.9800 . ?
C57 H57C 0.9800 . ?
C58 C59 1.525(17) . ?
C58 H58A 0.9900 . ?
C58 H58B 0.9900 . ?
C59 C60 1.391(16) . ?
C59 H59A 0.9900 . ?
C59 H59B 0.9900 . ?
C60 C61 1.55(2) . ?
C60 H60A 0.9900 . ?
C60 H60B 0.9900 . ?
C61 H61A 0.9800 . ?
C61 H61B 0.9800 . ?
C61 H61C 0.9800 . ?
C42A H42A 1.0000 . ?
C44A H44D 0.9800 . ?
C44A H44E 0.9800 . ?
C44A H44F 0.9800 . ?
C45A H45D 0.9800 . ?
C45A H45E 0.9800 . ?
C45A H45F 0.9800 . ?
C46A H46D 0.9800 . ?
C46A H46E 0.9800 . ?
C46A H46F 0.9800 . ?
C48A C49A 1.567(8) . ?
C48A H48C 0.9900 . ?
C48A H48D 0.9900 . ?
C49A C56A 1.497(9) . ?
C49A C50A 1.517(11) . ?
C49A H49A 1.0000 . ?
C50A C51A 1.513(12) . ?
C50A H50C 0.9900 . ?
C50A H50D 0.9900 . ?
C51A C55A 1.517(13) . ?
C51A C52A 1.523(12) . ?
C51A H51A 1.0000 . ?
C52A H52C 0.9900 . ?
C52A H52D 0.9900 . ?
C53A C54A 1.590(9) . ?
C53A H53C 0.9900 . ?
C53A H53D 0.9900 . ?
C54A C55A 1.486(11) . ?
C54A C56A 1.509(11) . ?
C54A H54A 1.0000 . ?
C55A H55C 0.9900 . ?
C55A H55D 0.9900 . ?
C56A H56C 0.9900 . ?
C56A H56D 0.9900 . ?
C57A C58A 1.09(5) . ?
C57A H57D 0.9800 . ?
C57A H57E 0.9800 . ?
C57A H57F 0.9800 . ?
C58A C59A 1.86(3) . ?
C58A H58C 0.9900 . ?
C58A H58D 0.9900 . ?
C59A C60A 1.29(2) . ?
C59A H59C 0.9900 . ?
C59A H59D 0.9900 . ?
C60A C61A 1.44(3) . ?
C60A H60C 0.9900 . ?
C60A H60D 0.9900 . ?
C61A H61D 0.9800 . ?
C61A H61E 0.9800 . ?
C61A H61F 0.9800 . ?
